data_4300941
loop_
_publ_author_name
'Komuro, Takashi'
'Matsuo, Tsukasa'
'Kawaguchi, Hiroyuki'
'Tatsumi, Kazuyuki'

_publ_section_title
;
 Synthesis of a Vanadium(III) Tris(arylthiolato) Complex and Its Reactions
 with Azide and Azo Compounds: Formation of a Sulfenamide Complex via
 Cleavage of an Azo NN Bond
;
_journal_coden_ASTM INOCAJ
_journal_issue 2
_journal_name_full 'Inorganic Chemistry'
_journal_page_first 175
_journal_page_last 177
_journal_paper_doi 10.1021/ic048721c
_journal_volume 44
_journal_year 2005
_chemical_formula_moiety 'C36 H51 N2 S2 Si4 V '
_chemical_formula_sum 'C36 H51 N2 S2 Si4 V'
_chemical_formula_weight 739.22
_space_group_IT_number 14
_symmetry_cell_setting monoclinic
_symmetry_space_group_name_Hall '-P 2ybc'
_symmetry_space_group_name_H-M 'P 1 21/c 1'
_cell_angle_alpha 90
_cell_angle_beta 111.376(4)
_cell_angle_gamma 90
_cell_formula_units_Z 4
_cell_length_a 20.069(5)
_cell_length_b 9.974(2)
_cell_length_c 21.713(5)
_cell_measurement_temperature 173.1
_cell_volume 4047.1(16)
_exptl_crystal_density_diffrn 1.213
_cod_duplicate_entry 4308376
_cod_original_sg_symbol_H-M 'P 21/c'
_cod_original_formula_sum 'C36 H51 N2 S2 Si4 V '
_cod_database_code 4300941

loop_
_symmetry_equiv_pos_as_xyz
x,y,z
-x,-y,-z
-x,y+1/2,-z+1/2
x,-y+1/2,z+1/2

loop_
_atom_site_label
_atom_site_type_symbol
_atom_site_fract_x
_atom_site_fract_y
_atom_site_fract_z
_atom_site_U_iso_or_equiv
_atom_site_adp_type
_atom_site_occupancy
_atom_site_symmetry_multiplicity
_atom_site_calc_flag
_atom_site_refinement_flags
_atom_site_disorder_assembly
_atom_site_disorder_group
V(1) V 0.22980(3) 0.13815(5) 0.08368(3) 0.0253(1) Uani 1.00 1 d . . .
S(1) S 0.16462(4) 0.12606(7) 0.16577(4) 0.0254(2) Uani 1.00 1 d . . .
S(2) S 0.29430(4) -0.04887(7) 0.12710(4) 0.0281(2) Uani 1.00 1 d . . .
Si(1) Si 0.06934(5) 0.23646(8) -0.00019(4) 0.0293(3) Uani 1.00 1 d . . .
Si(2) Si 0.07846(5) 0.04988(9) 0.26323(5) 0.0332(3) Uani 1.00 1 d . . .
Si(3) Si 0.43590(5) 0.05117(8) 0.25705(5) 0.0307(3) Uani 1.00 1 d . . .
Si(4) Si 0.31754(5) -0.18328(9) -0.01006(5) 0.0347(3) Uani 1.00 1 d . . .
N(1) N 0.20467(13) 0.2521(2) 0.13957(12) 0.0243(7) Uani 1.00 1 d . . .
N(2) N 0.28230(13) 0.2176(2) 0.05246(12) 0.0270(7) Uani 1.00 1 d . . .
C(1) C 0.0697(2) 0.1559(3) 0.1326(2) 0.0232(8) Uani 1.00 1 d . . .
C(2) C 0.0338(2) 0.2066(3) 0.0682(2) 0.0263(8) Uani 1.00 1 d . . .
C(3) C -0.0395(2) 0.2289(3) 0.0510(2) 0.0308(9) Uani 1.00 1 d . . .
C(4) C -0.0750(2) 0.1984(3) 0.0930(2) 0.0368(10) Uani 1.00 1 d . . .
C(5) C -0.0387(2) 0.1419(3) 0.1535(2) 0.0320(9) Uani 1.00 1 d . . .
C(6) C 0.0353(2) 0.1201(3) 0.1764(2) 0.0246(8) Uani 1.00 1 d . . .
C(7) C 0.1385(2) 0.1102(3) 0.0040(2) 0.0329(9) Uani 1.00 1 d . . .
C(8) C 0.1007(2) 0.4123(3) -0.0000(2) 0.0426(11) Uani 1.00 1 d . . .
C(9) C -0.0079(2) 0.2114(3) -0.0801(2) 0.0428(11) Uani 1.00 1 d . . .
C(10) C 0.0063(2) -0.0005(3) 0.2931(2) 0.0461(12) Uani 1.00 1 d . . .
C(11) C 0.1336(2) 0.1785(4) 0.3214(2) 0.0608(13) Uani 1.00 1 d . . .
C(12) C 0.1331(2) -0.1028(4) 0.2660(2) 0.062(1) Uani 1.00 1 d . . .
C(13) C 0.3806(2) -0.0458(3) 0.1196(2) 0.0251(8) Uani 1.00 1 d . . .
C(14) C 0.4389(2) 0.0033(3) 0.1738(2) 0.0274(9) Uani 1.00 1 d . . .
C(15) C 0.5053(2) 0.0088(3) 0.1664(2) 0.0337(10) Uani 1.00 1 d . . .
C(16) C 0.5141(2) -0.0338(3) 0.1092(2) 0.0387(11) Uani 1.00 1 d . . .
C(17) C 0.4566(2) -0.0859(3) 0.0586(2) 0.0358(10) Uani 1.00 1 d . . .
C(18) C 0.3880(2) -0.0966(3) 0.0616(2) 0.0290(9) Uani 1.00 1 d . . .
C(19) C 0.4046(2) -0.0934(4) 0.2937(2) 0.0518(12) Uani 1.00 1 d . . .
C(20) C 0.3806(2) 0.2019(3) 0.2541(2) 0.0522(12) Uani 1.00 1 d . . .
C(21) C 0.5285(2) 0.0938(3) 0.3138(2) 0.0440(11) Uani 1.00 1 d . . .
C(22) C 0.3631(2) -0.2772(4) -0.0580(2) 0.0553(13) Uani 1.00 1 d . . .
C(23) C 0.2588(2) -0.0605(4) -0.0688(2) 0.0486(12) Uani 1.00 1 d . . .
C(24) C 0.2672(2) -0.3115(4) 0.0171(2) 0.0549(13) Uani 1.00 1 d . . .
C(25) C 0.2167(2) 0.3800(3) 0.1704(2) 0.0254(8) Uani 1.00 1 d . . .
C(26) C 0.1810(2) 0.4220(3) 0.2106(2) 0.0343(10) Uani 1.00 1 d . . .
C(27) C 0.1948(2) 0.5487(3) 0.2389(2) 0.0475(12) Uani 1.00 1 d . . .
C(28) C 0.2432(2) 0.6320(3) 0.2280(2) 0.0460(11) Uani 1.00 1 d . . .
C(29) C 0.2782(2) 0.5905(3) 0.1870(2) 0.0399(11) Uani 1.00 1 d . . .
C(30) C 0.2653(2) 0.4648(3) 0.1581(2) 0.0327(10) Uani 1.00 1 d . . .
C(31) C 0.3292(2) 0.2697(3) 0.0248(2) 0.0259(8) Uani 1.00 1 d . . .
C(32) C 0.3058(2) 0.2914(4) -0.0427(2) 0.0486(12) Uani 1.00 1 d . . .
C(33) C 0.3530(2) 0.3364(4) -0.0711(2) 0.0585(13) Uani 1.00 1 d . . .
C(34) C 0.4229(2) 0.3604(4) -0.0330(2) 0.0477(12) Uani 1.00 1 d . . .
C(35) C 0.4459(2) 0.3404(3) 0.0338(2) 0.0451(11) Uani 1.00 1 d . . .
C(36) C 0.3995(2) 0.2953(3) 0.0630(2) 0.0359(10) Uani 1.00 1 d . . .
H(1) H -0.0659 0.2668 0.0079 0.036 Uiso 1.00 1 c . . .
H(2) H -0.1258 0.2174 0.0796 0.044 Uiso 1.00 1 c . . .
H(3) H -0.0648 0.1163 0.1815 0.041 Uiso 1.00 1 c . . .
H(4) H 0.1495 0.1164 -0.0359 0.041 Uiso 1.00 1 c . . .
H(5) H 0.1197 0.0217 0.0067 0.041 Uiso 1.00 1 c . . .
H(6) H 0.1409 0.4285 0.0408 0.051 Uiso 1.00 1 c . . .
H(7) H 0.1156 0.4255 -0.0373 0.051 Uiso 1.00 1 c . . .
H(8) H 0.0623 0.4742 -0.0032 0.051 Uiso 1.00 1 c . . .
H(9) H -0.0447 0.2768 -0.0832 0.051 Uiso 1.00 1 c . . .
H(10) H 0.0079 0.2229 -0.1170 0.051 Uiso 1.00 1 c . . .
H(11) H -0.0270 0.1217 -0.0813 0.051 Uiso 1.00 1 c . . .
H(12) H -0.0235 0.0765 0.2925 0.060 Uiso 1.00 1 c . . .
H(13) H -0.0227 -0.0698 0.2644 0.060 Uiso 1.00 1 c . . .
H(14) H 0.0273 -0.0347 0.3379 0.060 Uiso 1.00 1 c . . .
H(15) H 0.1537 0.1414 0.3656 0.071 Uiso 1.00 1 c . . .
H(16) H 0.1720 0.2066 0.3072 0.071 Uiso 1.00 1 c . . .
H(17) H 0.1038 0.2551 0.3214 0.072 Uiso 1.00 1 c . . .
H(18) H 0.1030 -0.1714 0.2377 0.081 Uiso 1.00 1 c . . .
H(19) H 0.1716 -0.0806 0.2508 0.081 Uiso 1.00 1 c . . .
H(20) H 0.1531 -0.1359 0.3111 0.081 Uiso 1.00 1 c . . .
H(21) H 0.5461 0.0442 0.2024 0.039 Uiso 1.00 1 c . . .
H(22) H 0.5604 -0.0262 0.1050 0.050 Uiso 1.00 1 c . . .
H(23) H 0.4634 -0.1178 0.0191 0.046 Uiso 1.00 1 c . . .
H(24) H 0.4043 -0.0686 0.3368 0.063 Uiso 1.00 1 c . . .
H(25) H 0.3566 -0.1183 0.2650 0.063 Uiso 1.00 1 c . . .
H(26) H 0.4366 -0.1687 0.2983 0.063 Uiso 1.00 1 c . . .
H(27) H 0.3816 0.2216 0.2982 0.062 Uiso 1.00 1 c . . .
H(28) H 0.3996 0.2777 0.2378 0.062 Uiso 1.00 1 c . . .
H(29) H 0.3317 0.1852 0.2249 0.062 Uiso 1.00 1 c . . .
H(30) H 0.5598 0.0178 0.3171 0.051 Uiso 1.00 1 c . . .
H(31) H 0.5459 0.1707 0.2967 0.051 Uiso 1.00 1 c . . .
H(32) H 0.5280 0.1148 0.3572 0.051 Uiso 1.00 1 c . . .
H(33) H 0.3943 -0.3445 -0.0296 0.069 Uiso 1.00 1 c . . .
H(34) H 0.3275 -0.3206 -0.0957 0.069 Uiso 1.00 1 c . . .
H(35) H 0.3912 -0.2158 -0.0733 0.069 Uiso 1.00 1 c . . .
H(36) H 0.2876 -0.0004 -0.0841 0.059 Uiso 1.00 1 c . . .
H(37) H 0.2249 -0.1074 -0.1063 0.059 Uiso 1.00 1 c . . .
H(38) H 0.2330 -0.0090 -0.0467 0.059 Uiso 1.00 1 c . . .
H(39) H 0.2417 -0.2690 0.0422 0.065 Uiso 1.00 1 c . . .
H(40) H 0.2333 -0.3554 -0.0215 0.065 Uiso 1.00 1 c . . .
H(41) H 0.3003 -0.3775 0.0446 0.065 Uiso 1.00 1 c . . .
H(42) H 0.1471 0.3628 0.2193 0.044 Uiso 1.00 1 c . . .
H(43) H 0.1693 0.5786 0.2667 0.062 Uiso 1.00 1 c . . .
H(44) H 0.2525 0.7200 0.2484 0.056 Uiso 1.00 1 c . . .
H(45) H 0.3125 0.6494 0.1788 0.050 Uiso 1.00 1 c . . .
H(46) H 0.2898 0.4355 0.1293 0.042 Uiso 1.00 1 c . . .
H(47) H 0.2561 0.2748 -0.0699 0.058 Uiso 1.00 1 c . . .
H(48) H 0.3367 0.3506 -0.1185 0.072 Uiso 1.00 1 c . . .
H(49) H 0.4560 0.3917 -0.0531 0.064 Uiso 1.00 1 c . . .
H(50) H 0.4956 0.3580 0.0607 0.056 Uiso 1.00 1 c . . .
H(51) H 0.4163 0.2816 0.1104 0.042 Uiso 1.00 1 c . . .

loop_
_atom_site_aniso_label
_atom_site_aniso_U_11
_atom_site_aniso_U_22
_atom_site_aniso_U_33
_atom_site_aniso_U_12
_atom_site_aniso_U_13
_atom_site_aniso_U_23
V(1) 0.0255(3) 0.0250(3) 0.0298(3) -0.0000(2) 0.0155(3) -0.0019(2)
S(1) 0.0214(4) 0.0271(4) 0.0307(4) -0.0003(3) 0.0130(3) 0.0020(4)
S(2) 0.0274(4) 0.0265(4) 0.0348(5) 0.0005(4) 0.0164(4) 0.0011(4)
Si(1) 0.0310(5) 0.0292(5) 0.0284(5) -0.0003(4) 0.0116(4) -0.0003(4)
Si(2) 0.0316(5) 0.0373(5) 0.0360(6) 0.0008(4) 0.0187(5) 0.0042(4)
Si(3) 0.0312(5) 0.0309(5) 0.0301(5) -0.0025(4) 0.0111(4) -0.0001(4)
Si(4) 0.0361(6) 0.0381(5) 0.0332(6) 0.0032(4) 0.0165(5) -0.0040(4)
N(1) 0.023(1) 0.0233(13) 0.031(2) -0.0037(11) 0.0151(12) -0.0008(11)
N(2) 0.027(1) 0.028(1) 0.028(2) 0.0018(12) 0.0126(12) 0.0006(11)
C(1) 0.022(2) 0.019(2) 0.032(2) -0.0022(13) 0.012(1) -0.0060(13)
C(2) 0.026(2) 0.020(2) 0.033(2) -0.0025(13) 0.010(2) -0.0036(13)
C(3) 0.030(2) 0.028(2) 0.031(2) 0.003(2) 0.008(2) -0.003(1)
C(4) 0.022(2) 0.040(2) 0.047(2) 0.003(2) 0.011(2) -0.007(2)
C(5) 0.029(2) 0.034(2) 0.040(2) -0.003(2) 0.020(2) -0.006(2)
C(6) 0.023(2) 0.021(2) 0.033(2) -0.0032(13) 0.014(1) -0.005(1)
C(7) 0.033(2) 0.036(2) 0.033(2) -0.002(2) 0.016(2) -0.007(2)
C(8) 0.048(2) 0.038(2) 0.041(2) 0.001(2) 0.015(2) 0.006(2)
C(9) 0.043(2) 0.049(2) 0.034(2) 0.002(2) 0.012(2) 0.001(2)
C(10) 0.049(2) 0.047(2) 0.054(3) -0.004(2) 0.033(2) 0.006(2)
C(11) 0.061(3) 0.086(3) 0.031(2) -0.026(2) 0.013(2) 0.001(2)
C(12) 0.066(3) 0.065(3) 0.071(3) 0.025(2) 0.045(3) 0.033(2)
C(13) 0.028(2) 0.018(2) 0.034(2) 0.003(1) 0.017(2) 0.006(1)
C(14) 0.026(2) 0.023(2) 0.035(2) 0.0021(13) 0.014(2) 0.005(1)
C(15) 0.026(2) 0.034(2) 0.038(2) -0.001(1) 0.009(2) 0.005(2)
C(16) 0.028(2) 0.047(2) 0.049(2) 0.003(2) 0.023(2) 0.004(2)
C(17) 0.040(2) 0.037(2) 0.037(2) 0.007(2) 0.022(2) 0.003(2)
C(18) 0.031(2) 0.028(2) 0.032(2) 0.005(1) 0.016(2) 0.005(1)
C(19) 0.060(3) 0.063(2) 0.035(2) -0.022(2) 0.020(2) -0.004(2)
C(20) 0.053(3) 0.059(2) 0.041(2) 0.009(2) 0.013(2) -0.014(2)
C(21) 0.040(2) 0.049(2) 0.038(2) -0.003(2) 0.008(2) -0.000(2)
C(22) 0.054(3) 0.057(2) 0.062(3) -0.001(2) 0.029(2) -0.025(2)
C(23) 0.052(3) 0.061(2) 0.034(2) 0.009(2) 0.016(2) -0.003(2)
C(24) 0.059(3) 0.054(2) 0.051(3) -0.016(2) 0.018(2) -0.007(2)
C(25) 0.022(2) 0.027(2) 0.027(2) 0.000(1) 0.009(1) -0.002(1)
C(26) 0.030(2) 0.037(2) 0.042(2) -0.005(2) 0.021(2) -0.011(2)
C(27) 0.047(2) 0.049(2) 0.058(3) -0.007(2) 0.033(2) -0.023(2)
C(28) 0.043(2) 0.034(2) 0.064(3) -0.011(2) 0.023(2) -0.023(2)
C(29) 0.036(2) 0.028(2) 0.061(3) -0.006(2) 0.024(2) -0.005(2)
C(30) 0.034(2) 0.029(2) 0.042(2) -0.003(2) 0.021(2) -0.001(2)
C(31) 0.027(2) 0.022(2) 0.032(2) -0.001(1) 0.014(2) 0.001(1)
C(32) 0.038(2) 0.071(3) 0.035(2) -0.012(2) 0.011(2) 0.008(2)
C(33) 0.058(3) 0.087(3) 0.034(2) -0.020(2) 0.021(2) 0.009(2)
C(34) 0.051(3) 0.050(2) 0.059(3) -0.006(2) 0.040(2) 0.005(2)
C(35) 0.028(2) 0.052(2) 0.059(3) -0.006(2) 0.020(2) 0.007(2)
C(36) 0.031(2) 0.040(2) 0.034(2) -0.004(2) 0.009(2) 0.004(2)

loop_
_geom_bond_atom_site_label_1
_geom_bond_atom_site_label_2
_geom_bond_distance
_geom_bond_publ_flag
_geom_bond_site_symmetry_1
_geom_bond_site_symmetry_2
V(1) S(1) 2.570(1) yes . .
V(1) S(2) 2.2702(9) yes . .
V(1) N(1) 1.861(3) yes . .
V(1) N(2) 1.649(3) yes . .
V(1) C(7) 2.029(3) yes . .
S(1) N(1) 1.698(3) yes . .
S(1) C(1) 1.800(3) yes . .
S(2) C(13) 1.799(4) yes . .
Si(1) C(2) 1.890(4) yes . .
Si(1) C(7) 1.852(3) yes . .
Si(1) C(8) 1.863(3) yes . .
Si(1) C(9) 1.875(3) yes . .
Si(2) C(6) 1.899(3) yes . .
Si(2) C(10) 1.860(5) yes . .
Si(2) C(11) 1.856(4) yes . .
Si(2) C(12) 1.865(4) yes . .
Si(3) C(14) 1.892(4) yes . .
Si(3) C(19) 1.863(4) yes . .
Si(3) C(20) 1.856(4) yes . .
Si(3) C(21) 1.867(3) yes . .
Si(4) C(18) 1.887(3) yes . .
Si(4) C(22) 1.868(5) yes . .
Si(4) C(23) 1.849(3) yes . .
Si(4) C(24) 1.854(4) yes . .
N(1) C(25) 1.420(4) yes . .
N(2) C(31) 1.388(5) yes . .
C(1) C(2) 1.413(4) yes . .
C(1) C(6) 1.408(5) yes . .
C(2) C(3) 1.397(5) yes . .
C(3) C(4) 1.380(6) yes . .
C(4) C(5) 1.371(4) yes . .
C(5) C(6) 1.401(4) yes . .
C(13) C(14) 1.410(4) yes . .
C(13) C(18) 1.414(5) yes . .
C(14) C(15) 1.402(5) yes . .
C(15) C(16) 1.383(6) yes . .
C(16) C(17) 1.372(4) yes . .
C(17) C(18) 1.406(5) yes . .
C(25) C(26) 1.382(5) yes . .
C(25) C(30) 1.389(5) yes . .
C(26) C(27) 1.388(5) yes . .
C(27) C(28) 1.362(6) yes . .
C(28) C(29) 1.383(6) yes . .
C(29) C(30) 1.384(4) yes . .
C(31) C(32) 1.384(5) yes . .
C(31) C(36) 1.374(4) yes . .
C(32) C(33) 1.381(7) yes . .
C(33) C(34) 1.365(5) yes . .
C(34) C(35) 1.366(6) yes . .
C(35) C(36) 1.381(6) yes . .
